data_4071372
loop_
_publ_author_name
'Agapie, Theodor'
'Henling, Lawrence M.'
'DiPasquale, Antonio G.'
'Rheingold, Arnold L.'
'Bercaw, John E.'

_publ_section_title
;
 Zirconium and Titanium Complexes Supported by Tridentate LX2Ligands
 Having Two Phenolates Linked to Furan, Thiophene, and Pyridine Donors:
 Precatalysts for Propylene Polymerization and Oligomerization
;
_journal_issue 23
_journal_name_full Organometallics
_journal_page_first 6245
_journal_paper_doi 10.1021/om800136y
_journal_volume 27
_journal_year 2008
_chemical_formula_moiety 'C46 H56 O2 S Zr, 1.5(C7 H8)'
_chemical_formula_sum 'C56.5 H68 O2 S Zr'
_chemical_formula_weight 902.39
_chemical_name_systematic
;
 ?
;
_space_group_IT_number 15
_symmetry_cell_setting monoclinic
_symmetry_space_group_name_Hall '-C 2yc'
_symmetry_space_group_name_H-M 'C 1 2/c 1'
_atom_sites_solution_hydrogens difmap
_atom_sites_solution_primary direct
_atom_sites_solution_secondary difmap
_audit_creation_method SHELXL-97
_cell_angle_alpha 90.00
_cell_angle_beta 107.7780(10)
_cell_angle_gamma 90.00
_cell_formula_units_Z 8
_cell_length_a 32.9618(13)
_cell_length_b 10.8886(4)
_cell_length_c 28.8405(12)
_cell_measurement_reflns_used 20225
_cell_measurement_temperature 100(2)
_cell_measurement_theta_max 32.96
_cell_measurement_theta_min 2.18
_cell_volume 9856.8(7)
_computing_cell_refinement 'Bruker SAINT v6.45A'
_computing_data_collection 'Bruker SMART v5.630'
_computing_data_reduction 'Bruker SAINT v6.45A'
_computing_molecular_graphics 'Bruker XP v5.1'
_computing_publication_material 'Bruker XCIF v6.12'
_computing_structure_refinement 'Bruker XL v6.12'
_computing_structure_solution 'Bruker XS v6.12'
_diffrn_ambient_temperature 100(2)
_diffrn_measured_fraction_theta_full 0.865
_diffrn_measured_fraction_theta_max 0.865
_diffrn_measurement_device_type 'Bruker SMART 1000'
_diffrn_measurement_method '\w scans at 5 \f settings'
_diffrn_radiation_monochromator graphite
_diffrn_radiation_source 'fine-focus sealed tube'
_diffrn_radiation_type MoK\a
_diffrn_radiation_wavelength 0.71073
_diffrn_reflns_av_R_equivalents 0.0919
_diffrn_reflns_av_sigmaI/netI 0.0902
_diffrn_reflns_limit_h_max 46
_diffrn_reflns_limit_h_min -50
_diffrn_reflns_limit_k_max 15
_diffrn_reflns_limit_k_min -15
_diffrn_reflns_limit_l_max 43
_diffrn_reflns_limit_l_min -39
_diffrn_reflns_number 73049
_diffrn_reflns_theta_full 33.99
_diffrn_reflns_theta_max 33.99
_diffrn_reflns_theta_min 1.65
_exptl_absorpt_coefficient_mu 0.305
_exptl_absorpt_correction_T_max 0.9790
_exptl_absorpt_correction_T_min 0.8981
_exptl_absorpt_correction_type none
_exptl_crystal_colour Plate
_exptl_crystal_density_diffrn 1.216
_exptl_crystal_density_meas 0
_exptl_crystal_density_method 'not measured'
_exptl_crystal_description 'Light yellow'
_exptl_crystal_F_000 3832
_exptl_crystal_size_max 0.36
_exptl_crystal_size_mid 0.30
_exptl_crystal_size_min 0.07
_refine_diff_density_max 1.355
_refine_diff_density_min -0.856
_refine_diff_density_rms 0.091
_refine_ls_extinction_method none
_refine_ls_goodness_of_fit_ref 1.258
_refine_ls_hydrogen_treatment Unrestrained
_refine_ls_matrix_type 'Full matrix'
_refine_ls_number_parameters 803
_refine_ls_number_reflns 17396
_refine_ls_number_restraints 19
_refine_ls_restrained_S_all 1.257
_refine_ls_R_factor_all 0.0830
_refine_ls_R_factor_gt 0.0485
_refine_ls_shift/su_max 0.002
_refine_ls_shift/su_mean 0.000
_refine_ls_structure_factor_coef Fsqd
_refine_ls_weighting_details w=1/s^2^(Fo^2^)
_refine_ls_weighting_scheme sigma
_refine_ls_wR_factor_gt 0.0821
_refine_ls_wR_factor_ref 0.0861
_reflns_number_gt 11129
_reflns_number_total 17396
_reflns_threshold_expression >2sigma(I)
_cod_data_source_file om800136y_si_002.cif
_cod_data_source_block ta31
_cod_depositor_comments
;
The following automatic conversions were performed:

'_symmetry_cell_setting' value 'Monoclinic' changed to 'monoclinic'
according to /home/saulius/struct/CIF-dictionaries/cif_core.dic
dictionary named 'cif_core.dic' version 2.4.1 from
2010-06-29.

'_refine_ls_weighting_scheme' value 'Sigma' changed to
'sigma' according to
/home/saulius/struct/CIF-dictionaries/cif_core.dic dictionary named
'cif_core.dic' version 2.4.1 from 2010-06-29.

Automatic conversion script
Id: cif_fix_values 1715 2011-07-08 13:25:40Z adriana 

The following automatic conversions were performed:

'_atom_sites_solution_primary' value 'Direct methods' was changed to
'direct'.

'_atom_sites_solution_secondary' value 'Difference Fourier map' was
changed to 'difmap'.

'_atom_sites_solution_hydrogens' value 'Difference Fourier map' was
changed to 'difmap'.

Automatic conversion script
Id: cif_fix_values 6452 2018-10-05 10:23:21Z andrius 
;
_cod_original_sg_symbol_H-M C2/c
_cod_original_formula_sum 'C56.50 H68 O2 S Zr'
_cod_database_code 4071372

loop_
_symmetry_equiv_pos_as_xyz
'x, y, z'
'-x, y, -z+1/2'
'x+1/2, y+1/2, z'
'-x+1/2, y+1/2, -z+1/2'
'-x, -y, -z'
'x, -y, z-1/2'
'-x+1/2, -y+1/2, -z'
'x+1/2, -y+1/2, z-1/2'

loop_
_atom_site_label
_atom_site_type_symbol
_atom_site_fract_x
_atom_site_fract_y
_atom_site_fract_z
_atom_site_U_iso_or_equiv
_atom_site_adp_type
_atom_site_occupancy
_atom_site_symmetry_multiplicity
_atom_site_calc_flag
_atom_site_refinement_flags
_atom_site_disorder_assembly
_atom_site_disorder_group
Zr1 Zr 0.240113(5) 0.495289(16) 0.095042(6) 0.01155(4) Uani 1 1 d . . .
S1 S 0.216045(13) 0.70737(4) 0.050744(17) 0.01217(9) Uani 1 1 d . . .
O1 O 0.18034(3) 0.51736(10) 0.09726(4) 0.0135(3) Uani 1 1 d . . .
O2 O 0.29100(3) 0.56381(10) 0.08006(5) 0.0132(3) Uani 1 1 d . . .
C1 C 0.14422(5) 0.58489(16) 0.09205(7) 0.0136(4) Uani 1 1 d . . .
C2 C 0.10698(5) 0.52952(15) 0.09732(7) 0.0147(4) Uani 1 1 d . . .
C3 C 0.07144(6) 0.60458(17) 0.09091(7) 0.0168(4) Uani 1 1 d . . .
C4 C 0.07055(5) 0.73002(16) 0.08100(7) 0.0154(4) Uani 1 1 d . . .
C5 C 0.10759(5) 0.78271(17) 0.07723(7) 0.0149(4) Uani 1 1 d . . .
C6 C 0.14417(5) 0.71138(16) 0.08235(7) 0.0134(4) Uani 1 1 d . . .
C7 C 0.18329(5) 0.77445(15) 0.08091(7) 0.0122(4) Uani 1 1 d . . .
C8 C 0.20224(5) 0.87837(16) 0.10357(7) 0.0147(4) Uani 1 1 d . . .
C9 C 0.24460(5) 0.89664(16) 0.10163(7) 0.0158(4) Uani 1 1 d . . .
C10 C 0.25862(5) 0.80622(15) 0.07755(7) 0.0124(3) Uani 1 1 d . . .
C11 C 0.30102(5) 0.78126(15) 0.07375(6) 0.0123(4) Uani 1 1 d . . .
C12 C 0.32821(5) 0.87955(17) 0.07281(7) 0.0140(4) Uani 1 1 d . . .
C13 C 0.36884(5) 0.86084(16) 0.06954(7) 0.0145(4) Uani 1 1 d . . .
C14 C 0.38060(6) 0.73953(16) 0.06477(7) 0.0161(4) Uani 1 1 d . . .
C15 C 0.35542(5) 0.63775(16) 0.06615(7) 0.0139(4) Uani 1 1 d . . .
C16 C 0.31531(5) 0.65924(16) 0.07296(6) 0.0126(4) Uani 1 1 d . . .
C17 C 0.10552(5) 0.39205(17) 0.11055(7) 0.0187(4) Uani 1 1 d . . .
C18 C 0.13959(6) 0.3653(2) 0.15912(8) 0.0224(4) Uani 1 1 d . . .
C19 C 0.11200(6) 0.31189(19) 0.06971(8) 0.0228(4) Uani 1 1 d . . .
C20 C 0.06231(7) 0.3559(2) 0.11660(10) 0.0284(5) Uani 1 1 d . . .
C21 C 0.02892(5) 0.80434(17) 0.07226(7) 0.0178(4) Uani 1 1 d . . .
C22 C 0.00846(7) 0.7759(2) 0.11233(9) 0.0247(5) Uani 1 1 d . . .
C23 C -0.00123(6) 0.7672(2) 0.02254(9) 0.0248(5) Uani 1 1 d . . .
C24 C 0.03666(7) 0.94222(19) 0.07204(9) 0.0248(5) Uani 1 1 d . . .
C25 C 0.39988(5) 0.96803(16) 0.07255(7) 0.0173(4) Uani 1 1 d . . .
C26 C 0.41881(9) 1.0036(3) 0.12584(9) 0.0428(6) Uani 1 1 d . . .
C27 C 0.37621(7) 1.0789(2) 0.04422(11) 0.0355(6) Uani 1 1 d . . .
C28 C 0.43517(7) 0.9351(2) 0.05091(11) 0.0309(6) Uani 1 1 d . . .
C29 C 0.37142(5) 0.50693(17) 0.06115(7) 0.0175(4) Uani 1 1 d . . .
C30 C 0.38016(6) 0.44013(19) 0.11030(8) 0.0206(4) Uani 1 1 d . . .
C31 C 0.41336(6) 0.5084(2) 0.04853(9) 0.0257(4) Uani 1 1 d . . .
C32 C 0.33897(6) 0.43890(18) 0.01993(8) 0.0197(4) Uani 1 1 d . . .
C33 C 0.27160(6) 0.47812(17) 0.17618(7) 0.0175(4) Uani 1 1 d . . .
C34 C 0.27435(6) 0.60672(16) 0.19240(7) 0.0188(4) Uani 1 1 d . . .
C35 C 0.23966(7) 0.66343(19) 0.20303(8) 0.0257(5) Uani 1 1 d . . .
C36 C 0.24131(9) 0.7840(2) 0.21868(8) 0.0366(6) Uani 1 1 d . . .
C37 C 0.27719(10) 0.8526(2) 0.22318(9) 0.0428(7) Uani 1 1 d . . .
C38 C 0.31111(9) 0.8034(2) 0.21173(9) 0.0405(7) Uani 1 1 d . . .
C39 C 0.31005(7) 0.6802(2) 0.19586(8) 0.0281(5) Uani 1 1 d . . .
C40 C 0.22767(6) 0.33159(17) 0.04370(8) 0.0184(4) Uani 1 1 d . . .
C41 C 0.24923(6) 0.26009(15) 0.08699(7) 0.0172(4) Uani 1 1 d . . .
C42 C 0.29401(6) 0.24596(17) 0.10334(8) 0.0198(4) Uani 1 1 d . . .
C43 C 0.31518(6) 0.19867(17) 0.14865(8) 0.0223(4) Uani 1 1 d . . .
C44 C 0.29288(7) 0.16337(17) 0.18012(8) 0.0231(4) Uani 1 1 d . . .
C45 C 0.24884(6) 0.17415(17) 0.16537(8) 0.0202(4) Uani 1 1 d . . .
C46 C 0.22769(6) 0.22225(16) 0.12002(7) 0.0181(4) Uani 1 1 d . . .
C51 C 0.10909(8) 0.8559(3) 0.22263(9) 0.0512(7) Uani 1 1 d D . .
C52 C 0.08370(9) 0.8838(3) 0.25185(10) 0.0600(8) Uani 1 1 d D . .
H52 H 0.0811 0.9666 0.2609 0.072 Uiso 1 1 calc R . .
C53 C 0.06243(9) 0.7932(3) 0.26775(11) 0.0631(9) Uani 1 1 d D . .
H53 H 0.0448 0.8148 0.2871 0.076 Uiso 1 1 calc R . .
C54 C 0.06600(9) 0.6712(3) 0.25647(11) 0.0656(9) Uani 1 1 d D . .
H54 H 0.0513 0.6087 0.2678 0.079 Uiso 1 1 calc R . .
C55 C 0.09221(9) 0.6432(3) 0.22767(10) 0.0609(9) Uani 1 1 d D . .
H55 H 0.0956 0.5603 0.2193 0.073 Uiso 1 1 calc R . .
C56 C 0.11307(8) 0.7354(3) 0.21150(10) 0.0567(8) Uani 1 1 d D . .
H56 H 0.1307 0.7147 0.1921 0.068 Uiso 1 1 calc R . .
C57 C 0.13127(9) 0.9548(3) 0.20421(11) 0.0674(9) Uani 1 1 d D . .
H57A H 0.1397 0.9239 0.1766 0.101 Uiso 1 1 calc R . .
H57B H 0.1567 0.9807 0.2302 0.101 Uiso 1 1 calc R . .
H57C H 0.1120 1.0251 0.1937 0.101 Uiso 1 1 calc R . .
C61 C 0.46862(18) 0.7414(4) 0.2319(2) 0.194(11) Uani 0.50 1 d PD A -1
C62 C 0.4767(2) 0.6843(5) 0.19247(19) 0.095(3) Uani 0.50 1 d PD A -1
H62 H 0.4537 0.6626 0.1647 0.114 Uiso 0.50 1 calc PR A -1
C63 C 0.5176(2) 0.6591(5) 0.1933(2) 0.152(6) Uani 0.50 1 d PD A -1
H63 H 0.5223 0.6201 0.1659 0.182 Uiso 0.50 1 calc PR A -1
C64 C 0.5521(2) 0.6890(6) 0.2328(3) 0.210(8) Uani 0.50 1 d PD A -1
H64 H 0.5804 0.6713 0.2330 0.252 Uiso 0.50 1 calc PR A -1
C65 C 0.54382(19) 0.7464(7) 0.2724(3) 0.239(13) Uani 0.50 1 d PD A -1
H65 H 0.5668 0.7683 0.3003 0.287 Uiso 0.50 1 calc PR A -1
C66 C 0.5026(2) 0.7713(5) 0.2712(2) 0.212(10) Uani 0.50 1 d PD A -1
H66 H 0.4975 0.8103 0.2984 0.254 Uiso 0.50 1 calc PR A -1
C67 C 0.42419(18) 0.7687(7) 0.2310(3) 0.130(5) Uani 0.50 1 d PD A -1
H67A H 0.4204 0.7451 0.2622 0.195 Uiso 0.50 1 calc PR A -1
H67B H 0.4043 0.7222 0.2046 0.195 Uiso 0.50 1 calc PR A -1
H67C H 0.4187 0.8568 0.2256 0.195 Uiso 0.50 1 calc PR A -1
H3 H 0.0485(6) 0.5711(16) 0.0930(7) 0.010(5) Uiso 1 1 d . . .
H5 H 0.1090(5) 0.8644(15) 0.0691(6) 0.002(4) Uiso 1 1 d . . .
H8 H 0.1893(5) 0.9313(16) 0.1222(7) 0.009(4) Uiso 1 1 d . . .
H9 H 0.2625(5) 0.9619(16) 0.1189(7) 0.012(5) Uiso 1 1 d . . .
H12 H 0.3181(6) 0.9597(18) 0.0744(7) 0.020(5) Uiso 1 1 d . . .
H14 H 0.4057(5) 0.7286(15) 0.0603(6) 0.004(4) Uiso 1 1 d . . .
H18A H 0.1681(6) 0.3849(17) 0.1576(7) 0.019(5) Uiso 1 1 d . . .
H18B H 0.1413(6) 0.282(2) 0.1693(8) 0.025(6) Uiso 1 1 d . . .
H18C H 0.1358(6) 0.4086(19) 0.1851(8) 0.025(6) Uiso 1 1 d . . .
H19A H 0.0899(7) 0.3222(18) 0.0394(8) 0.028(6) Uiso 1 1 d . . .
H19B H 0.1124(6) 0.222(2) 0.0771(8) 0.032(6) Uiso 1 1 d . . .
H19C H 0.1382(6) 0.3303(16) 0.0629(7) 0.016(5) Uiso 1 1 d . . .
H20A H 0.0638(6) 0.269(2) 0.1238(8) 0.033(6) Uiso 1 1 d . . .
H20B H 0.0409(7) 0.363(2) 0.0879(9) 0.037(7) Uiso 1 1 d . . .
H20C H 0.0564(7) 0.404(2) 0.1453(9) 0.037(6) Uiso 1 1 d . . .
H22A H -0.0192(7) 0.8245(18) 0.1053(8) 0.029(6) Uiso 1 1 d . . .
H22B H 0.0274(7) 0.7953(18) 0.1445(8) 0.028(6) Uiso 1 1 d . . .
H22C H -0.0012(7) 0.693(2) 0.1134(8) 0.038(7) Uiso 1 1 d . . .
H23A H 0.0109(7) 0.7874(19) -0.0027(8) 0.031(6) Uiso 1 1 d . . .
H23B H -0.0287(6) 0.8099(19) 0.0166(8) 0.029(6) Uiso 1 1 d . . .
H23C H -0.0073(7) 0.686(2) 0.0223(8) 0.038(7) Uiso 1 1 d . . .
H24A H 0.0477(6) 0.9673(17) 0.0449(8) 0.020(5) Uiso 1 1 d . . .
H24B H 0.0575(7) 0.9673(18) 0.1028(8) 0.028(6) Uiso 1 1 d . . .
H24C H 0.0110(7) 0.9861(19) 0.0683(8) 0.035(6) Uiso 1 1 d . . .
H26A H 0.3986(9) 1.017(2) 0.1424(10) 0.067(9) Uiso 1 1 d . . .
H26B H 0.4388(9) 1.068(3) 0.1284(10) 0.069(9) Uiso 1 1 d . . .
H26C H 0.4381(6) 0.9336(19) 0.1413(8) 0.023(6) Uiso 1 1 d . . .
H27A H 0.3966(6) 1.1482(18) 0.0473(7) 0.020(5) Uiso 1 1 d . . .
H27B H 0.3544(7) 1.1064(18) 0.0576(8) 0.030(6) Uiso 1 1 d . . .
H27C H 0.3628(8) 1.053(2) 0.0070(10) 0.058(8) Uiso 1 1 d . . .
H28A H 0.4530(7) 0.872(2) 0.0695(8) 0.034(6) Uiso 1 1 d . . .
H28B H 0.4523(6) 1.0127(19) 0.0488(7) 0.026(5) Uiso 1 1 d . . .
H28C H 0.4234(7) 0.918(2) 0.0167(9) 0.039(7) Uiso 1 1 d . . .
H30A H 0.3874(6) 0.3480(19) 0.1077(7) 0.024(5) Uiso 1 1 d . . .
H30B H 0.3580(6) 0.4406(18) 0.1212(7) 0.021(5) Uiso 1 1 d . . .
H30C H 0.4034(6) 0.4775(17) 0.1345(7) 0.021(5) Uiso 1 1 d . . .
H31A H 0.4104(6) 0.5542(18) 0.0169(8) 0.023(5) Uiso 1 1 d . . .
H31B H 0.4201(6) 0.424(2) 0.0440(8) 0.028(6) Uiso 1 1 d . . .
H31C H 0.4381(6) 0.5466(16) 0.0762(7) 0.011(5) Uiso 1 1 d . . .
H32A H 0.3466(6) 0.351(2) 0.0177(8) 0.031(6) Uiso 1 1 d . . .
H32B H 0.3356(6) 0.4815(18) -0.0100(8) 0.023(5) Uiso 1 1 d . . .
H32C H 0.3122(6) 0.4335(17) 0.0241(7) 0.020(5) Uiso 1 1 d . . .
H33A H 0.2536(6) 0.4352(18) 0.1900(7) 0.019(5) Uiso 1 1 d . . .
H33B H 0.2976(6) 0.4409(17) 0.1831(7) 0.017(5) Uiso 1 1 d . . .
H35 H 0.2113(6) 0.6162(19) 0.1999(8) 0.031(6) Uiso 1 1 d . . .
H36 H 0.2160(8) 0.827(2) 0.2273(9) 0.053(7) Uiso 1 1 d . . .
H37 H 0.2759(8) 0.940(3) 0.2330(9) 0.058(8) Uiso 1 1 d . . .
H38 H 0.3342(7) 0.834(2) 0.2127(9) 0.036(7) Uiso 1 1 d . . .
H39 H 0.3322(5) 0.6443(15) 0.1889(6) -0.002(4) Uiso 1 1 d . . .
H40A H 0.1985(6) 0.3236(16) 0.0315(7) 0.013(5) Uiso 1 1 d . . .
H40B H 0.2422(5) 0.3333(15) 0.0207(7) 0.008(4) Uiso 1 1 d . . .
H42 H 0.3077(6) 0.2703(17) 0.0830(7) 0.015(5) Uiso 1 1 d . . .
H43 H 0.3456(6) 0.1904(17) 0.1591(7) 0.023(5) Uiso 1 1 d . . .
H44 H 0.3070(6) 0.1351(18) 0.2090(8) 0.023(6) Uiso 1 1 d . . .
H45 H 0.2328(6) 0.1505(17) 0.1853(8) 0.020(5) Uiso 1 1 d . . .
H46 H 0.1990(6) 0.2276(17) 0.1107(7) 0.020(5) Uiso 1 1 d . . .

loop_
_atom_site_aniso_label
_atom_site_aniso_U_11
_atom_site_aniso_U_22
_atom_site_aniso_U_33
_atom_site_aniso_U_23
_atom_site_aniso_U_13
_atom_site_aniso_U_12
Zr1 0.01082(7) 0.00981(8) 0.01431(9) -0.00122(8) 0.00425(5) 0.00049(7)
S1 0.01070(19) 0.0121(2) 0.0139(2) -0.00133(17) 0.00402(16) -0.00002(16)
O1 0.0115(5) 0.0107(6) 0.0188(7) -0.0002(5) 0.0055(5) 0.0011(4)
O2 0.0132(6) 0.0105(6) 0.0171(7) -0.0002(5) 0.0063(5) 0.0013(5)
C1 0.0115(8) 0.0166(9) 0.0120(10) -0.0017(7) 0.0027(7) 0.0025(6)
C2 0.0140(8) 0.0165(10) 0.0133(10) -0.0013(7) 0.0040(7) -0.0015(6)
C3 0.0107(8) 0.0213(10) 0.0191(11) 0.0005(8) 0.0056(7) -0.0030(7)
C4 0.0120(8) 0.0196(10) 0.0147(10) -0.0012(7) 0.0042(7) 0.0017(7)
C5 0.0138(8) 0.0135(9) 0.0163(10) 0.0005(7) 0.0029(7) 0.0012(7)
C6 0.0117(8) 0.0162(9) 0.0121(10) -0.0014(7) 0.0036(7) -0.0005(7)
C7 0.0095(8) 0.0129(9) 0.0150(10) 0.0010(7) 0.0050(7) 0.0044(6)
C8 0.0140(8) 0.0127(9) 0.0185(11) -0.0005(7) 0.0066(7) 0.0031(7)
C9 0.0152(9) 0.0116(9) 0.0203(11) -0.0016(8) 0.0049(8) -0.0007(7)
C10 0.0120(8) 0.0112(8) 0.0134(10) 0.0004(7) 0.0030(7) -0.0006(6)
C11 0.0119(8) 0.0132(9) 0.0112(9) -0.0014(7) 0.0028(7) 0.0008(6)
C12 0.0163(8) 0.0122(9) 0.0131(10) -0.0011(7) 0.0036(7) 0.0023(7)
C13 0.0144(8) 0.0149(9) 0.0140(10) 0.0014(7) 0.0040(7) -0.0009(7)
C14 0.0118(8) 0.0189(10) 0.0199(11) 0.0011(8) 0.0081(7) 0.0021(7)
C15 0.0124(8) 0.0147(9) 0.0152(10) -0.0007(7) 0.0052(7) 0.0025(6)
C16 0.0135(8) 0.0135(9) 0.0107(10) 0.0004(7) 0.0035(7) -0.0012(6)
C17 0.0140(8) 0.0176(10) 0.0250(12) 0.0019(8) 0.0066(8) -0.0026(7)
C18 0.0244(11) 0.0196(11) 0.0247(13) 0.0037(9) 0.0098(9) 0.0015(8)
C19 0.0177(10) 0.0194(11) 0.0301(13) -0.0031(9) 0.0052(9) -0.0030(8)
C20 0.0216(11) 0.0235(12) 0.0420(16) 0.0062(11) 0.0128(11) -0.0026(9)
C21 0.0116(8) 0.0191(10) 0.0229(11) 0.0004(8) 0.0057(7) 0.0029(7)
C22 0.0180(10) 0.0301(12) 0.0290(14) 0.0039(10) 0.0117(9) 0.0043(9)
C23 0.0162(10) 0.0291(13) 0.0265(13) -0.0001(10) 0.0027(9) 0.0067(8)
C24 0.0160(10) 0.0224(11) 0.0374(15) 0.0020(10) 0.0103(10) 0.0046(8)
C25 0.0156(8) 0.0146(10) 0.0228(11) -0.0009(7) 0.0077(8) -0.0030(6)
C26 0.0442(14) 0.0507(17) 0.0313(14) -0.0064(14) 0.0083(11) -0.0280(15)
C27 0.0250(11) 0.0196(12) 0.068(2) 0.0144(12) 0.0232(13) 0.0022(9)
C28 0.0213(11) 0.0218(12) 0.0558(19) -0.0027(11) 0.0210(11) -0.0047(9)
C29 0.0162(8) 0.0147(9) 0.0245(10) 0.0009(9) 0.0102(7) 0.0038(8)
C30 0.0172(10) 0.0179(10) 0.0266(13) 0.0026(9) 0.0065(9) 0.0025(8)
C31 0.0232(9) 0.0176(10) 0.0424(14) 0.0030(11) 0.0194(9) 0.0068(9)
C32 0.0234(10) 0.0151(10) 0.0239(12) -0.0015(9) 0.0120(9) 0.0034(8)
C33 0.0190(9) 0.0148(10) 0.0179(10) 0.0011(7) 0.0047(7) 0.0012(7)
C34 0.0298(10) 0.0157(10) 0.0072(10) -0.0006(7) 0.0002(8) -0.0011(8)
C35 0.0399(12) 0.0207(11) 0.0149(11) 0.0004(8) 0.0062(9) 0.0075(9)
C36 0.0670(17) 0.0207(12) 0.0196(13) 0.0001(9) 0.0097(12) 0.0121(11)
C37 0.087(2) 0.0196(13) 0.0190(14) -0.0019(10) 0.0118(13) 0.0011(13)
C38 0.0593(17) 0.0344(14) 0.0207(13) 0.0035(10) 0.0018(12) -0.0261(13)
C39 0.0354(12) 0.0279(12) 0.0181(12) -0.0011(9) 0.0038(9) -0.0075(9)
C40 0.0176(9) 0.0198(10) 0.0174(11) -0.0029(8) 0.0047(8) 0.0007(7)
C41 0.0220(9) 0.0066(8) 0.0222(11) -0.0067(7) 0.0055(8) 0.0001(7)
C42 0.0193(9) 0.0158(10) 0.0257(12) -0.0036(8) 0.0089(9) -0.0012(7)
C43 0.0171(9) 0.0129(9) 0.0332(13) -0.0017(8) 0.0023(9) 0.0011(7)
C44 0.0299(11) 0.0114(10) 0.0226(12) 0.0007(8) -0.0002(9) 0.0001(8)
C45 0.0267(10) 0.0114(9) 0.0232(12) -0.0036(8) 0.0088(9) -0.0013(7)
C46 0.0174(9) 0.0124(9) 0.0236(12) -0.0055(8) 0.0047(8) 0.0009(7)
C51 0.0377(14) 0.081(2) 0.0262(15) -0.0159(14) -0.0026(11) 0.0090(14)
C52 0.0563(18) 0.082(2) 0.0377(18) -0.0249(16) 0.0089(14) 0.0054(16)
C53 0.0604(19) 0.092(3) 0.0350(18) -0.0168(17) 0.0124(15) 0.0139(18)
C54 0.064(2) 0.088(3) 0.0315(18) 0.0018(16) -0.0039(15) 0.0040(17)
C55 0.0610(19) 0.071(2) 0.0333(17) -0.0109(15) -0.0110(14) 0.0311(16)
C56 0.0374(15) 0.094(3) 0.0296(16) -0.0075(16) -0.0026(12) 0.0219(15)
C57 0.0471(17) 0.105(3) 0.0433(19) -0.0181(17) 0.0044(14) 0.0006(17)
C61 0.195(16) 0.147(14) 0.166(17) 0.015(11) -0.052(13) -0.128(12)
C62 0.170(9) 0.060(5) 0.073(6) -0.029(4) 0.060(6) -0.046(5)
C63 0.068(6) 0.164(11) 0.215(14) 0.117(10) 0.030(8) 0.011(7)
C64 0.091(9) 0.34(2) 0.213(18) 0.121(16) 0.061(10) 0.020(11)
C65 0.37(3) 0.075(8) 0.42(3) -0.123(13) 0.35(3) -0.054(11)
C66 0.145(10) 0.230(15) 0.164(15) -0.157(13) -0.095(10) 0.096(11)
C67 0.076(6) 0.098(7) 0.202(13) 0.085(8) 0.022(6) -0.027(5)

loop_
_atom_type_symbol
_atom_type_description
_atom_type_scat_dispersion_real
_atom_type_scat_dispersion_imag
_atom_type_scat_source
C C 0.0033 0.0016 'International Tables Vol C Tables 4.2.6.8 and 6.1.1.4'
H H 0.0000 0.0000 'International Tables Vol C Tables 4.2.6.8 and 6.1.1.4'
O O 0.0106 0.0060 'International Tables Vol C Tables 4.2.6.8 and 6.1.1.4'
S S 0.1246 0.1234 'International Tables Vol C Tables 4.2.6.8 and 6.1.1.4'
Zr Zr -2.9673 0.5597 'International Tables Vol C Tables 4.2.6.8 and 6.1.1.4'

loop_
_geom_angle_atom_site_label_1
_geom_angle_atom_site_label_2
_geom_angle_atom_site_label_3
_geom_angle
_geom_angle_publ_flag
O2 Zr1 O1 149.24(5) yes
O2 Zr1 C33 95.99(6) yes
O1 Zr1 C33 97.01(6) yes
O2 Zr1 C40 98.52(6) yes
O1 Zr1 C40 97.54(6) yes
C33 Zr1 C40 122.97(7) yes
O2 Zr1 C41 102.77(5) yes
O1 Zr1 C41 105.23(5) yes
C33 Zr1 C41 88.97(6) yes
C40 Zr1 C41 34.04(6) yes
O2 Zr1 S1 73.57(3) yes
O1 Zr1 S1 75.98(3) yes
C33 Zr1 S1 123.26(5) yes
C40 Zr1 S1 113.75(5) yes
C41 Zr1 S1 147.65(5) yes
C7 S1 C10 93.28(8) ?
C7 S1 Zr1 105.41(6) ?
C10 S1 Zr1 104.01(6) ?
C1 O1 Zr1 153.07(11) ?
C16 O2 Zr1 152.35(10) ?
O1 C1 C6 119.78(15) ?
O1 C1 C2 120.85(15) ?
C6 C1 C2 119.35(15) ?
C3 C2 C1 117.19(16) ?
C3 C2 C17 120.75(15) ?
C1 C2 C17 122.06(15) ?
C2 C3 C4 124.47(16) ?
C2 C3 H3 117.7(12) ?
C4 C3 H3 117.8(12) ?
C5 C4 C3 117.31(16) ?
C5 C4 C21 122.08(16) ?
C3 C4 C21 120.55(15) ?
C4 C5 C6 120.85(17) ?
C4 C5 H5 122.3(10) ?
C6 C5 H5 116.7(10) ?
C5 C6 C1 120.80(15) ?
C5 C6 C7 118.07(15) ?
C1 C6 C7 120.98(14) ?
C8 C7 C6 130.70(16) ?
C8 C7 S1 109.01(12) ?
C6 C7 S1 120.04(13) ?
C7 C8 C9 114.09(16) ?
C7 C8 H8 123.1(10) ?
C9 C8 H8 122.6(10) ?
C10 C9 C8 114.00(16) ?
C10 C9 H9 123.2(10) ?
C8 C9 H9 122.4(10) ?
C9 C10 C11 130.80(16) ?
C9 C10 S1 108.54(12) ?
C11 C10 S1 120.60(13) ?
C12 C11 C16 120.00(15) ?
C12 C11 C10 119.44(15) ?
C16 C11 C10 120.52(15) ?
C13 C12 C11 121.72(16) ?
C13 C12 H12 120.3(11) ?
C11 C12 H12 118.0(11) ?
C12 C13 C14 116.70(16) ?
C12 C13 C25 121.66(16) ?
C14 C13 C25 121.62(15) ?
C13 C14 C15 124.38(16) ?
C13 C14 H14 116.3(11) ?
C15 C14 H14 119.3(11) ?
C14 C15 C16 117.58(16) ?
C14 C15 C29 120.60(14) ?
C16 C15 C29 121.81(15) ?
O2 C16 C11 119.98(14) ?
O2 C16 C15 120.76(15) ?
C11 C16 C15 119.24(15) ?
C19 C17 C18 111.06(16) ?
C19 C17 C20 107.00(17) ?
C18 C17 C20 107.04(17) ?
C19 C17 C2 109.83(16) ?
C18 C17 C2 109.85(15) ?
C20 C17 C2 112.02(15) ?
C17 C18 H18A 111.4(11) ?
C17 C18 H18B 115.0(12) ?
H18A C18 H18B 104.9(16) ?
C17 C18 H18C 113.7(13) ?
H18A C18 H18C 107.0(16) ?
H18B C18 H18C 104.1(18) ?
C17 C19 H19A 112.9(12) ?
C17 C19 H19B 113.0(13) ?
H19A C19 H19B 105.4(17) ?
C17 C19 H19C 112.4(11) ?
H19A C19 H19C 105.7(16) ?
H19B C19 H19C 106.9(15) ?
C17 C20 H20A 106.7(12) ?
C17 C20 H20B 111.1(14) ?
H20A C20 H20B 104.9(18) ?
C17 C20 H20C 111.4(12) ?
H20A C20 H20C 109.2(18) ?
H20B C20 H20C 113.0(18) ?
C23 C21 C24 108.59(18) ?
C23 C21 C22 110.07(16) ?
C24 C21 C22 108.31(17) ?
C23 C21 C4 107.75(15) ?
C24 C21 C4 112.03(15) ?
C22 C21 C4 110.08(16) ?
C21 C22 H22A 108.4(12) ?
C21 C22 H22B 111.9(12) ?
H22A C22 H22B 110.7(17) ?
C21 C22 H22C 116.0(14) ?
H22A C22 H22C 102.2(17) ?
H22B C22 H22C 107.3(18) ?
C21 C23 H23A 110.5(13) ?
C21 C23 H23B 109.7(12) ?
H23A C23 H23B 109.5(18) ?
C21 C23 H23C 110.1(15) ?
H23A C23 H23C 111(2) ?
H23B C23 H23C 105.8(18) ?
C21 C24 H24A 112.0(11) ?
C21 C24 H24B 110.0(12) ?
H24A C24 H24B 108.1(16) ?
C21 C24 H24C 110.7(13) ?
H24A C24 H24C 107.5(17) ?
H24B C24 H24C 108.4(17) ?
C26 C25 C28 110.19(19) ?
C26 C25 C27 108.9(2) ?
C28 C25 C27 107.19(18) ?
C26 C25 C13 108.12(17) ?
C28 C25 C13 112.17(15) ?
C27 C25 C13 110.28(15) ?
C25 C26 H26A 114.6(17) ?
C25 C26 H26B 109.2(17) ?
H26A C26 H26B 115(2) ?
C25 C26 H26C 105.3(12) ?
H26A C26 H26C 110(2) ?
H26B C26 H26C 101.4(19) ?
C25 C27 H27A 109.2(11) ?
C25 C27 H27B 110.7(13) ?
H27A C27 H27B 107.1(16) ?
C25 C27 H27C 108.6(14) ?
H27A C27 H27C 110.4(18) ?
H27B C27 H27C 110.8(18) ?
C25 C28 H28A 110.8(13) ?
C25 C28 H28B 109.5(11) ?
H28A C28 H28B 111.8(17) ?
C25 C28 H28C 110.2(13) ?
H28A C28 H28C 115.0(19) ?
H28B C28 H28C 98.9(18) ?
C32 C29 C31 106.77(16) ?
C32 C29 C15 110.07(14) ?
C31 C29 C15 111.80(15) ?
C32 C29 C30 112.18(16) ?
C31 C29 C30 107.14(15) ?
C15 C29 C30 108.87(15) ?
C29 C30 H30A 111.9(11) ?
C29 C30 H30B 112.6(13) ?
H30A C30 H30B 105.4(16) ?
C29 C30 H30C 110.7(12) ?
H30A C30 H30C 108.2(15) ?
H30B C30 H30C 107.8(17) ?
C29 C31 H31A 111.9(10) ?
C29 C31 H31B 106.3(12) ?
H31A C31 H31B 108.0(17) ?
C29 C31 H31C 112.1(10) ?
H31A C31 H31C 109.3(15) ?
H31B C31 H31C 109.1(15) ?
C29 C32 H32A 112.7(12) ?
C29 C32 H32B 109.1(12) ?
H32A C32 H32B 111.7(17) ?
C29 C32 H32C 113.5(12) ?
H32A C32 H32C 102.5(16) ?
H32B C32 H32C 107.2(16) ?
C34 C33 Zr1 102.41(12) ?
C34 C33 H33A 109.0(12) ?
Zr1 C33 H33A 109.4(12) ?
C34 C33 H33B 113.0(12) ?
Zr1 C33 H33B 111.4(12) ?
H33A C33 H33B 111.3(17) ?
C39 C34 C35 116.91(18) ?
C39 C34 C33 122.37(18) ?
C35 C34 C33 120.65(17) ?
C36 C35 C34 122.1(2) ?
C36 C35 H35 116.1(11) ?
C34 C35 H35 121.8(11) ?
C37 C36 C35 119.7(2) ?
C37 C36 H36 117.3(13) ?
C35 C36 H36 123.0(14) ?
C36 C37 C38 120.5(2) ?
C36 C37 H37 115.9(14) ?
C38 C37 H37 123.4(14) ?
C37 C38 C39 120.6(2) ?
C37 C38 H38 130.1(17) ?
C39 C38 H38 109.4(17) ?
C34 C39 C38 120.1(2) ?
C34 C39 H39 117.1(10) ?
C38 C39 H39 122.8(10) ?
C41 C40 Zr1 85.25(11) ?
C41 C40 H40A 117.1(12) ?
Zr1 C40 H40A 106.4(11) ?
C41 C40 H40B 113.5(11) ?
Zr1 C40 H40B 114.8(11) ?
H40A C40 H40B 115.6(16) ?
C46 C41 C42 115.58(18) ?
C46 C41 C40 121.28(17) ?
C42 C41 C40 121.97(18) ?
C46 C41 Zr1 97.56(11) ?
C42 C41 Zr1 102.41(11) ?
C40 C41 Zr1 60.71(9) ?
C43 C42 C41 122.08(19) ?
C43 C42 H42 122.0(12) ?
C41 C42 H42 116.0(12) ?
C42 C43 C44 120.54(18) ?
C42 C43 H43 120.7(12) ?
C44 C43 H43 118.7(12) ?
C43 C44 C45 119.4(2) ?
C43 C44 H44 119.1(13) ?
C45 C44 H44 121.5(13) ?
C46 C45 C44 120.0(2) ?
C46 C45 H45 118.2(12) ?
C44 C45 H45 121.8(12) ?
C45 C46 C41 122.42(18) ?
C45 C46 H46 119.0(13) ?
C41 C46 H46 118.5(13) ?
C56 C51 C52 118.1(3) ?
C56 C51 C57 121.2(3) ?
C52 C51 C57 120.7(3) ?
C53 C52 C51 120.7(3) ?
C53 C52 H52 119.6 ?
C51 C52 H52 119.6 ?
C52 C53 C54 121.7(3) ?
C52 C53 H53 119.2 ?
C54 C53 H53 119.2 ?
C53 C54 C55 117.4(3) ?
C53 C54 H54 121.3 ?
C55 C54 H54 121.3 ?
C56 C55 C54 120.3(3) ?
C56 C55 H55 119.9 ?
C54 C55 H55 119.9 ?
C51 C56 C55 121.8(3) ?
C51 C56 H56 119.1 ?
C55 C56 H56 119.1 ?
C51 C57 H57A 109.5 ?
C51 C57 H57B 109.5 ?
H57A C57 H57B 109.5 ?
C51 C57 H57C 109.5 ?
H57A C57 H57C 109.5 ?
H57B C57 H57C 109.5 ?
C66 C61 C62 118.1(3) ?
C66 C61 C67 121.3(3) ?
C62 C61 C67 120.6(3) ?
C63 C62 C61 120.6(3) ?
C63 C62 H62 119.7 ?
C61 C62 H62 119.7 ?
C62 C63 C64 121.7(3) ?
C62 C63 H63 119.1 ?
C64 C63 H63 119.1 ?
C63 C64 C65 117.5(3) ?
C63 C64 H64 121.3 ?
C65 C64 H64 121.3 ?
C66 C65 C64 120.2(3) ?
C66 C65 H65 119.9 ?
C64 C65 H65 119.9 ?
C61 C66 C65 121.8(3) ?
C61 C66 H66 119.1 ?
C65 C66 H66 119.1 ?

loop_
_geom_bond_atom_site_label_1
_geom_bond_atom_site_label_2
_geom_bond_distance
_geom_bond_publ_flag
Zr1 O2 1.9999(11) yes
Zr1 O1 2.0052(11) yes
Zr1 C33 2.259(2) yes
Zr1 C40 2.2731(19) yes
Zr1 C41 2.5973(17) yes
Zr1 S1 2.6411(5) yes
S1 C7 1.7404(17) ?
S1 C10 1.7503(17) ?
O1 C1 1.3680(19) ?
O2 C16 1.3652(19) ?
C1 C6 1.405(2) ?
C1 C2 1.417(2) ?
C2 C3 1.394(2) ?
C2 C17 1.549(2) ?
C3 C4 1.394(3) ?
C3 H3 0.858(17) ?
C4 C5 1.383(2) ?
C4 C21 1.546(2) ?
C5 C6 1.404(2) ?
C5 H5 0.925(16) ?
C6 C7 1.473(2) ?
C7 C8 1.360(2) ?
C8 C9 1.428(2) ?
C8 H8 0.971(18) ?
C9 C10 1.364(2) ?
C9 H9 0.959(18) ?
C10 C11 1.460(2) ?
C11 C12 1.401(2) ?
C11 C16 1.412(2) ?
C12 C13 1.386(2) ?
C12 H12 0.940(19) ?
C13 C14 1.395(2) ?
C13 C25 1.537(2) ?
C14 C15 1.392(2) ?
C14 H14 0.881(16) ?
C15 C16 1.414(2) ?
C15 C29 1.541(2) ?
C17 C19 1.532(3) ?
C17 C18 1.532(3) ?
C17 C20 1.538(3) ?
C18 H18A 0.978(19) ?
C18 H18B 0.95(2) ?
C18 H18C 0.93(2) ?
C19 H19A 0.96(2) ?
C19 H19B 1.00(2) ?
C19 H19C 0.963(18) ?
C20 H20A 0.97(2) ?
C20 H20B 0.91(2) ?
C20 H20C 1.05(2) ?
C21 C23 1.529(3) ?
C21 C24 1.523(3) ?
C21 C22 1.537(3) ?
C22 H22A 1.02(2) ?
C22 H22B 0.97(2) ?
C22 H22C 0.96(2) ?
C23 H23A 0.96(2) ?
C23 H23B 0.98(2) ?
C23 H23C 0.91(2) ?
C24 H24A 1.00(2) ?
C24 H24B 0.98(2) ?
C24 H24C 0.95(2) ?
C25 C26 1.522(3) ?
C25 C28 1.521(3) ?
C25 C27 1.531(3) ?
C26 H26A 0.94(3) ?
C26 H26B 0.95(3) ?
C26 H26C 1.00(2) ?
C27 H27A 0.997(19) ?
C27 H27B 0.96(2) ?
C27 H27C 1.06(3) ?
C28 H28A 0.96(2) ?
C28 H28B 1.03(2) ?
C28 H28C 0.96(2) ?
C29 C32 1.526(3) ?
C29 C31 1.533(2) ?
C29 C30 1.540(3) ?
C30 H30A 1.04(2) ?
C30 H30B 0.88(2) ?
C30 H30C 0.96(2) ?
C31 H31A 1.02(2) ?
C31 H31B 0.97(2) ?
C31 H31C 1.037(18) ?
C32 H32A 1.00(2) ?
C32 H32B 0.96(2) ?
C32 H32C 0.927(19) ?
C33 C34 1.470(2) ?
C33 H33A 0.935(19) ?
C33 H33B 0.915(19) ?
C34 C39 1.401(3) ?
C34 C35 1.413(3) ?
C35 C36 1.384(3) ?
C35 H35 1.05(2) ?
C36 C37 1.371(4) ?
C36 H36 1.05(2) ?
C37 C38 1.368(4) ?
C37 H37 1.00(3) ?
C38 C39 1.414(3) ?
C38 H38 0.82(2) ?
C39 H39 0.902(15) ?
C40 C41 1.459(3) ?
C40 H40A 0.920(18) ?
C40 H40B 0.931(18) ?
C41 C46 1.412(3) ?
C41 C42 1.414(3) ?
C42 C43 1.379(3) ?
C42 H42 0.882(19) ?
C43 C44 1.385(3) ?
C43 H43 0.958(19) ?
C44 C45 1.387(3) ?
C44 H44 0.88(2) ?
C45 C46 1.384(3) ?
C45 H45 0.930(19) ?
C46 H46 0.902(19) ?
C51 C56 1.367(4) ?
C51 C52 1.391(4) ?
C51 C57 1.488(4) ?
C52 C53 1.368(4) ?
C52 H52 0.9500 ?
C53 C54 1.381(4) ?
C53 H53 0.9500 ?
C54 C55 1.403(4) ?
C54 H54 0.9500 ?
C55 C56 1.376(4) ?
C55 H55 0.9500 ?
C56 H56 0.9500 ?
C57 H57A 0.9800 ?
C57 H57B 0.9800 ?
C57 H57C 0.9800 ?
C61 C66 1.366(4) ?
C61 C62 1.391(4) ?
C61 C67 1.487(4) ?
C62 C63 1.367(4) ?
C62 H62 0.9500 ?
C63 C64 1.381(4) ?
C63 H63 0.9500 ?
C64 C65 1.402(4) ?
C64 H64 0.9500 ?
C65 C66 1.376(4) ?
C65 H65 0.9500 ?
C66 H66 0.9500 ?
C67 H67A 0.9800 ?
C67 H67B 0.9800 ?
C67 H67C 0.9800 ?
